data_7117157
loop_
_publ_author_name
'Ya-Jing Chen'
'Tian-Jiao Hu'
'Chen-Guo Feng'
'Guo-Qiang Lin'

_publ_section_title
;
 Synthesis of chiral cyclobutanes via rhodium/diene-catalyzed asymmetric
 1,4-addition: a dramatic ligand effect on the diastereoselectivity
;
_journal_name_full Chem.Commun.
_journal_page_first 8773
_journal_paper_doi 10.1039/C5cc02023A
_journal_volume 51
_journal_year 2015
_chemical_formula_sum 'C29 H23 Br O2'
_chemical_formula_weight 483.38
_chemical_melting_point 376.5(15)
_chemical_name_systematic '(1S, 2S)-[1,1':3',1''-Terphenyl]-2'-yl 2-(4-bromophenyl)cyclobutanecarboxylate'
_chemical_properties_physical 'stable in air at room temperature'
_space_group_crystal_system triclinic
_space_group_IT_number 2
_space_group_name_Hall '-P 1'
_space_group_name_H-M_alt 'P -1'
_symmetry_space_group_name_Hall '-P 1'
_symmetry_space_group_name_H-M 'P -1'
_atom_sites_solution_hydrogens geom
_audit_creation_method SHELXL-2013
_audit_update_record
;
2015-01-12 deposited with the CCDC.
2015-04-17 downloaded from the CCDC.
;
_cell_angle_alpha 89.509(5)
_cell_angle_beta 70.585(5)
_cell_angle_gamma 71.497(5)
_cell_formula_units_Z 2
_cell_length_a 9.845(2)
_cell_length_b 10.370(2)
_cell_length_c 12.763(3)
_cell_measurement_reflns_used 2241
_cell_measurement_temperature 293(2)
_cell_measurement_theta_max 48.895
_cell_measurement_theta_min 5.087
_cell_volume 1158.5(4)
_computing_cell_refinement 'Bruker SMART'
_computing_data_collection 'Bruker SMART'
_computing_data_reduction 'Bruker SHELXTL'
_computing_molecular_graphics 'Bruker SHELXTL'
_computing_publication_material 'Bruker SHELXTL'
_computing_structure_refinement 'SHELXL-2013 (Sheldrick, 2013)'
_computing_structure_solution 'Bruker SHELXTL'
_diffrn_ambient_temperature 293(2)
_diffrn_measured_fraction_theta_full 0.999
_diffrn_measured_fraction_theta_max 0.998
_diffrn_measurement_device_type 'CCD area detector'
_diffrn_measurement_method 'phi and omega scans'
_diffrn_radiation_type MoK\a
_diffrn_radiation_wavelength 0.71073
_diffrn_reflns_av_R_equivalents 0.0186
_diffrn_reflns_av_unetI/netI 0.0378
_diffrn_reflns_laue_measured_fraction_full 0.999
_diffrn_reflns_laue_measured_fraction_max 0.998
_diffrn_reflns_limit_h_max 11
_diffrn_reflns_limit_h_min -12
_diffrn_reflns_limit_k_max 12
_diffrn_reflns_limit_k_min -11
_diffrn_reflns_limit_l_max 15
_diffrn_reflns_limit_l_min -15
_diffrn_reflns_number 7085
_diffrn_reflns_point_group_measured_fraction_full 0.999
_diffrn_reflns_point_group_measured_fraction_max 0.998
_diffrn_reflns_theta_full 25.242
_diffrn_reflns_theta_max 25.998
_diffrn_reflns_theta_min 2.083
_exptl_absorpt_coefficient_mu 1.798
_exptl_absorpt_correction_T_max 0.7457
_exptl_absorpt_correction_T_min 0.5938
_exptl_absorpt_correction_type multi-scan
_exptl_absorpt_process_details sadabs
_exptl_crystal_colour colorless
_exptl_crystal_density_diffrn 1.386
_exptl_crystal_description prismatic
_exptl_crystal_F_000 496
_exptl_crystal_recrystallization_method 'Re-crystallisation from solvent: n-hexane/dichloromethane'
_exptl_crystal_size_max 0.211
_exptl_crystal_size_mid 0.165
_exptl_crystal_size_min 0.112
_refine_diff_density_max 0.707
_refine_diff_density_min -0.328
_refine_diff_density_rms 0.057
_refine_ls_extinction_coef .
_refine_ls_extinction_method none
_refine_ls_goodness_of_fit_ref 1.042
_refine_ls_hydrogen_treatment constr
_refine_ls_matrix_type full
_refine_ls_number_parameters 289
_refine_ls_number_reflns 4555
_refine_ls_number_restraints 0
_refine_ls_restrained_S_all 1.042
_refine_ls_R_factor_all 0.0679
_refine_ls_R_factor_gt 0.0477
_refine_ls_shift/su_max 0.002
_refine_ls_shift/su_mean 0.000
_refine_ls_structure_factor_coef Fsqd
_refine_ls_weighting_details 'w=1/[\s^2^(Fo^2^)+(0.0724P)^2^+0.2466P] where P=(Fo^2^+2Fc^2^)/3'
_refine_ls_weighting_scheme calc
_refine_ls_wR_factor_gt 0.1218
_refine_ls_wR_factor_ref 0.1329
_reflns_Friedel_coverage 0.000
_reflns_friedel_fraction_full .
_reflns_friedel_fraction_max .
_reflns_number_gt 3321
_reflns_number_total 4555
_reflns_threshold_expression 'I > 2\s(I)'
_cod_data_source_file c5cc02023a2.cif
_cod_data_source_block cd214672
_cod_depositor_comments
;
The following automatic conversions were performed:

'_chemical_melting_point' value '375-378' was changed to '376.5(15)'
- the average value was taken and precision was estimated.

Automatic conversion script
Id: cif_fix_values 3271 2015-04-21 07:52:19Z andrius 
;
_cod_original_cell_volume 1158.5(5)
_cod_database_code 7117157
_shelx_space_group_comment
; 
The symmetry employed for this shelxl refinement is uniquely defined 
by the following loop, which should always be used as a source of 
symmetry information in preference to the above space-group names. 
They are only intended as comments. 
;
_shelxl_version_number 2013-4

loop_
_space_group_symop_operation_xyz
'x, y, z'
'-x, -y, -z'

loop_
_atom_site_label
_atom_site_type_symbol
_atom_site_fract_x
_atom_site_fract_y
_atom_site_fract_z
_atom_site_U_iso_or_equiv
_atom_site_adp_type
_atom_site_occupancy
_atom_site_site_symmetry_order
_atom_site_calc_flag
_atom_site_refinement_flags_posn
_atom_site_refinement_flags_adp
_atom_site_refinement_flags_occupancy
_atom_site_disorder_assembly
_atom_site_disorder_group
Br1 Br 0.32518(4) 1.29323(4) 1.36550(3) 0.07443(18) Uani 1 1 d . . . . .
O1 O 1.0551(3) 0.8116(3) 0.89021(19) 0.0721(7) Uani 1 1 d . . . . .
O2 O 0.9558(2) 0.84879(18) 0.75403(16) 0.0457(5) Uani 1 1 d . . . . .
C1 C 0.9545(4) 0.8163(3) 0.8556(3) 0.0515(7) Uani 1 1 d . . . . .
C2 C 0.8106(4) 0.7859(4) 0.9148(3) 0.0612(8) Uani 1 1 d . . . . .
H2 H 0.7255 0.8459 0.8950 0.073 Uiso 1 1 calc R U . . .
C3 C 0.8208(5) 0.6346(4) 0.9010(3) 0.0823(12) Uani 1 1 d . . . . .
H3A H 0.7831 0.6139 0.8442 0.099 Uiso 1 1 calc R U . . .
H3B H 0.9206 0.5693 0.8920 0.099 Uiso 1 1 calc R U . . .
C4 C 0.7068(6) 0.6586(4) 1.0189(3) 0.0923(14) Uani 1 1 d . . . . .
H4A H 0.7284 0.5831 1.0630 0.111 Uiso 1 1 calc R U . . .
H4B H 0.6011 0.6880 1.0231 0.111 Uiso 1 1 calc R U . . .
C5 C 0.7615(4) 0.7769(3) 1.0413(3) 0.0616(8) Uani 1 1 d . . . . .
H5 H 0.8516 0.7411 1.0634 0.074 Uiso 1 1 calc R U . . .
C6 C 0.6500(4) 0.9042(3) 1.1171(3) 0.0553(8) Uani 1 1 d . . . . .
C7 C 0.6962(4) 1.0143(4) 1.1267(3) 0.0635(9) Uani 1 1 d . . . . .
H7 H 0.7945 1.0102 1.0831 0.076 Uiso 1 1 calc R U . . .
C8 C 0.6021(4) 1.1301(3) 1.1984(3) 0.0602(8) Uani 1 1 d . . . . .
H8 H 0.6362 1.2029 1.2041 0.072 Uiso 1 1 calc R U . . .
C9 C 0.4559(3) 1.1360(3) 1.2618(2) 0.0507(7) Uani 1 1 d . . . . .
C10 C 0.4040(3) 1.0306(3) 1.2542(3) 0.0537(7) Uani 1 1 d . . . . .
H10 H 0.3052 1.0359 1.2978 0.064 Uiso 1 1 calc R U . . .
C11 C 0.4998(4) 0.9164(3) 1.1813(3) 0.0568(8) Uani 1 1 d . . . . .
H11 H 0.4637 0.8454 1.1744 0.068 Uiso 1 1 calc R U . . .
C12 C 1.0882(3) 0.8654(3) 0.6791(2) 0.0411(6) Uani 1 1 d . . . . .
C13 C 1.2138(3) 0.7502(3) 0.6259(2) 0.0415(6) Uani 1 1 d . . . . .
C14 C 1.3410(3) 0.7707(3) 0.5486(2) 0.0485(7) Uani 1 1 d . . . . .
H14 H 1.4283 0.6960 0.5142 0.058 Uiso 1 1 calc R U . . .
C15 C 1.3398(4) 0.8993(3) 0.5224(3) 0.0570(8) Uani 1 1 d . . . . .
H15 H 1.4256 0.9113 0.4699 0.068 Uiso 1 1 calc R U . . .
C16 C 1.2123(4) 1.0105(3) 0.5735(3) 0.0548(8) Uani 1 1 d . . . . .
H16 H 1.2118 1.0970 0.5534 0.066 Uiso 1 1 calc R U . . .
C17 C 1.0836(3) 0.9970(3) 0.6548(2) 0.0460(6) Uani 1 1 d . . . . .
C18 C 0.9481(3) 1.1192(3) 0.7113(3) 0.0486(7) Uani 1 1 d . . . . .
C19 C 0.8715(4) 1.2011(3) 0.6479(3) 0.0600(8) Uani 1 1 d . . . . .
H19 H 0.9016 1.1760 0.5717 0.072 Uiso 1 1 calc R U . . .
C20 C 0.7507(4) 1.3196(4) 0.6976(4) 0.0732(11) Uani 1 1 d . . . . .
H20 H 0.6999 1.3738 0.6547 0.088 Uiso 1 1 calc R U . . .
C21 C 0.7055(4) 1.3576(4) 0.8096(4) 0.0768(12) Uani 1 1 d . . . . .
H21 H 0.6244 1.4376 0.8426 0.092 Uiso 1 1 calc R U . . .
C22 C 0.7801(5) 1.2774(4) 0.8734(4) 0.0777(11) Uani 1 1 d . . . . .
H22 H 0.7498 1.3032 0.9495 0.093 Uiso 1 1 calc R U . . .
C23 C 0.9006(4) 1.1580(3) 0.8238(3) 0.0642(9) Uani 1 1 d . . . . .
H23 H 0.9500 1.1034 0.8674 0.077 Uiso 1 1 calc R U . . .
C24 C 1.2146(3) 0.6093(3) 0.6480(2) 0.0433(6) Uani 1 1 d . . . . .
C25 C 1.1038(4) 0.5614(3) 0.6371(3) 0.0577(8) Uani 1 1 d . . . . .
H25 H 1.0252 0.6185 0.6161 0.069 Uiso 1 1 calc R U . . .
C26 C 1.1087(4) 0.4290(4) 0.6572(3) 0.0697(10) Uani 1 1 d . . . . .
H26 H 1.0332 0.3978 0.6500 0.084 Uiso 1 1 calc R U . . .
C27 C 1.2231(5) 0.3444(3) 0.6874(3) 0.0690(10) Uani 1 1 d . . . . .
H27 H 1.2247 0.2561 0.7021 0.083 Uiso 1 1 calc R U . . .
C28 C 1.3361(4) 0.3888(3) 0.6962(3) 0.0643(9) Uani 1 1 d . . . . .
H28 H 1.4159 0.3297 0.7149 0.077 Uiso 1 1 calc R U . . .
C29 C 1.3319(4) 0.5203(3) 0.6777(3) 0.0528(7) Uani 1 1 d . . . . .
H29 H 1.4082 0.5502 0.6850 0.063 Uiso 1 1 calc R U . . .

loop_
_atom_site_aniso_label
_atom_site_aniso_U_11
_atom_site_aniso_U_22
_atom_site_aniso_U_33
_atom_site_aniso_U_23
_atom_site_aniso_U_13
_atom_site_aniso_U_12
Br1 0.0544(2) 0.0697(3) 0.0829(3) -0.01149(18) -0.01453(18) -0.00846(17)
O1 0.0759(16) 0.1039(19) 0.0484(14) 0.0152(12) -0.0221(12) -0.0456(15)
O2 0.0414(10) 0.0449(11) 0.0475(12) 0.0027(8) -0.0082(9) -0.0176(8)
C1 0.0530(17) 0.0487(16) 0.0522(19) -0.0032(13) -0.0086(15) -0.0261(14)
C2 0.070(2) 0.073(2) 0.0469(18) 0.0069(15) -0.0117(15) -0.0413(18)
C3 0.115(3) 0.087(3) 0.048(2) -0.0071(17) 0.001(2) -0.069(3)
C4 0.125(4) 0.079(3) 0.062(2) -0.0098(19) 0.010(2) -0.064(3)
C5 0.074(2) 0.062(2) 0.0502(19) 0.0069(15) -0.0136(16) -0.0338(17)
C6 0.0594(18) 0.0599(18) 0.0452(17) 0.0050(14) -0.0067(14) -0.0300(15)
C7 0.0561(18) 0.073(2) 0.056(2) -0.0074(16) 0.0010(15) -0.0358(17)
C8 0.0589(19) 0.066(2) 0.056(2) -0.0055(15) -0.0093(15) -0.0318(16)
C9 0.0480(16) 0.0568(17) 0.0461(17) 0.0070(13) -0.0182(13) -0.0139(14)
C10 0.0389(15) 0.0599(18) 0.060(2) 0.0167(15) -0.0126(14) -0.0185(14)
C11 0.0580(18) 0.0547(18) 0.062(2) 0.0136(15) -0.0147(16) -0.0309(15)
C12 0.0376(13) 0.0477(15) 0.0386(15) 0.0027(11) -0.0107(11) -0.0175(12)
C13 0.0402(14) 0.0445(15) 0.0399(15) 0.0004(11) -0.0139(12) -0.0140(12)
C14 0.0422(15) 0.0550(17) 0.0432(16) 0.0025(13) -0.0100(13) -0.0143(13)
C15 0.0553(18) 0.068(2) 0.0473(18) 0.0093(15) -0.0071(14) -0.0309(16)
C16 0.0638(19) 0.0539(18) 0.0511(18) 0.0113(14) -0.0154(15) -0.0303(16)
C17 0.0505(16) 0.0457(15) 0.0453(17) 0.0040(12) -0.0181(13) -0.0191(13)
C18 0.0510(16) 0.0380(15) 0.0588(19) 0.0028(13) -0.0159(14) -0.0208(13)
C19 0.0639(19) 0.0470(17) 0.078(2) 0.0079(15) -0.0335(18) -0.0213(15)
C20 0.062(2) 0.0501(19) 0.116(4) 0.014(2) -0.039(2) -0.0201(17)
C21 0.0504(19) 0.0428(18) 0.125(4) -0.005(2) -0.016(2) -0.0142(15)
C22 0.077(2) 0.058(2) 0.079(3) -0.0155(18) -0.005(2) -0.0202(19)
C23 0.071(2) 0.0525(18) 0.065(2) 0.0018(15) -0.0190(17) -0.0197(16)
C24 0.0421(14) 0.0438(15) 0.0366(15) -0.0042(11) -0.0054(11) -0.0131(12)
C25 0.0483(17) 0.0543(18) 0.068(2) -0.0076(15) -0.0154(15) -0.0181(14)
C26 0.066(2) 0.063(2) 0.075(2) -0.0178(17) -0.0044(18) -0.0353(19)
C27 0.090(3) 0.0435(17) 0.057(2) -0.0038(14) -0.0051(18) -0.0232(18)
C28 0.077(2) 0.0477(18) 0.057(2) 0.0058(14) -0.0168(17) -0.0128(17)
C29 0.0547(17) 0.0481(17) 0.0511(18) 0.0020(13) -0.0143(14) -0.0156(14)

loop_
_atom_type_symbol
_atom_type_description
_atom_type_scat_dispersion_real
_atom_type_scat_dispersion_imag
_atom_type_scat_source
C C 0.0033 0.0016 'International Tables Vol C Tables 4.2.6.8 and 6.1.1.4'
H H 0.0000 0.0000 'International Tables Vol C Tables 4.2.6.8 and 6.1.1.4'
O O 0.0106 0.0060 'International Tables Vol C Tables 4.2.6.8 and 6.1.1.4'
Br Br -0.2901 2.4595 'International Tables Vol C Tables 4.2.6.8 and 6.1.1.4'

loop_
_geom_angle_atom_site_label_1
_geom_angle_atom_site_label_2
_geom_angle_atom_site_label_3
_geom_angle
_geom_angle_site_symmetry_1
_geom_angle_site_symmetry_3
C1 O2 C12 118.3(2) . .
O1 C1 O2 124.0(3) . .
O1 C1 C2 127.4(3) . .
O2 C1 C2 108.6(3) . .
C1 C2 C5 119.7(3) . .
C1 C2 C3 115.9(3) . .
C5 C2 C3 87.3(2) . .
C1 C2 H2 110.7 . .
C5 C2 H2 110.7 . .
C3 C2 H2 110.7 . .
C4 C3 C2 87.4(3) . .
C4 C3 H3A 114.1 . .
C2 C3 H3A 114.1 . .
C4 C3 H3B 114.1 . .
C2 C3 H3B 114.1 . .
H3A C3 H3B 111.3 . .
C3 C4 C5 87.9(3) . .
C3 C4 H4A 114.0 . .
C5 C4 H4A 114.0 . .
C3 C4 H4B 114.0 . .
C5 C4 H4B 114.0 . .
H4A C4 H4B 111.2 . .
C6 C5 C2 117.6(3) . .
C6 C5 C4 120.4(3) . .
C2 C5 C4 86.6(3) . .
C6 C5 H5 110.1 . .
C2 C5 H5 110.1 . .
C4 C5 H5 110.1 . .
C7 C6 C11 117.0(3) . .
C7 C6 C5 119.7(3) . .
C11 C6 C5 123.2(3) . .
C8 C7 C6 122.3(3) . .
C8 C7 H7 118.9 . .
C6 C7 H7 118.9 . .
C7 C8 C9 118.5(3) . .
C7 C8 H8 120.8 . .
C9 C8 H8 120.8 . .
C10 C9 C8 121.5(3) . .
C10 C9 Br1 119.2(2) . .
C8 C9 Br1 119.3(2) . .
C9 C10 C11 118.9(3) . .
C9 C10 H10 120.5 . .
C11 C10 H10 120.5 . .
C10 C11 C6 121.7(3) . .
C10 C11 H11 119.1 . .
C6 C11 H11 119.1 . .
C17 C12 C13 122.8(2) . .
C17 C12 O2 117.8(2) . .
C13 C12 O2 119.2(2) . .
C14 C13 C12 117.5(2) . .
C14 C13 C24 120.0(2) . .
C12 C13 C24 122.4(2) . .
C15 C14 C13 121.0(3) . .
C15 C14 H14 119.5 . .
C13 C14 H14 119.5 . .
C14 C15 C16 120.0(3) . .
C14 C15 H15 120.0 . .
C16 C15 H15 120.0 . .
C15 C16 C17 121.6(3) . .
C15 C16 H16 119.2 . .
C17 C16 H16 119.2 . .
C12 C17 C16 117.0(3) . .
C12 C17 C18 122.4(2) . .
C16 C17 C18 120.7(3) . .
C23 C18 C19 118.7(3) . .
C23 C18 C17 121.9(3) . .
C19 C18 C17 119.2(3) . .
C20 C19 C18 120.3(4) . .
C20 C19 H19 119.9 . .
C18 C19 H19 119.9 . .
C21 C20 C19 120.4(4) . .
C21 C20 H20 119.8 . .
C19 C20 H20 119.8 . .
C20 C21 C22 119.9(3) . .
C20 C21 H21 120.0 . .
C22 C21 H21 120.0 . .
C21 C22 C23 119.8(4) . .
C21 C22 H22 120.1 . .
C23 C22 H22 120.1 . .
C18 C23 C22 120.9(3) . .
C18 C23 H23 119.5 . .
C22 C23 H23 119.5 . .
C25 C24 C29 118.2(3) . .
C25 C24 C13 121.8(3) . .
C29 C24 C13 119.9(3) . .
C24 C25 C26 120.4(3) . .
C24 C25 H25 119.8 . .
C26 C25 H25 119.8 . .
C27 C26 C25 120.4(3) . .
C27 C26 H26 119.8 . .
C25 C26 H26 119.8 . .
C26 C27 C28 120.2(3) . .
C26 C27 H27 119.9 . .
C28 C27 H27 119.9 . .
C27 C28 C29 120.1(3) . .
C27 C28 H28 120.0 . .
C29 C28 H28 120.0 . .
C28 C29 C24 120.7(3) . .
C28 C29 H29 119.7 . .
C24 C29 H29 119.7 . .

loop_
_geom_bond_atom_site_label_1
_geom_bond_atom_site_label_2
_geom_bond_distance
_geom_bond_site_symmetry_2
Br1 C9 1.908(3) .
O1 C1 1.200(4) .
O2 C1 1.333(4) .
O2 C12 1.398(3) .
C1 C2 1.498(4) .
C2 C5 1.535(5) .
C2 C3 1.547(5) .
C2 H2 0.9800 .
C3 C4 1.514(5) .
C3 H3A 0.9700 .
C3 H3B 0.9700 .
C4 C5 1.551(5) .
C4 H4A 0.9700 .
C4 H4B 0.9700 .
C5 C6 1.510(4) .
C5 H5 0.9800 .
C6 C7 1.377(4) .
C6 C11 1.397(4) .
C7 C8 1.374(5) .
C7 H7 0.9300 .
C8 C9 1.378(4) .
C8 H8 0.9300 .
C9 C10 1.362(4) .
C10 C11 1.373(5) .
C10 H10 0.9300 .
C11 H11 0.9300 .
C12 C17 1.386(4) .
C12 C13 1.391(4) .
C13 C14 1.390(4) .
C13 C24 1.484(4) .
C14 C15 1.370(4) .
C14 H14 0.9300 .
C15 C16 1.371(4) .
C15 H15 0.9300 .
C16 C17 1.393(4) .
C16 H16 0.9300 .
C17 C18 1.486(4) .
C18 C23 1.373(5) .
C18 C19 1.390(5) .
C19 C20 1.382(5) .
C19 H19 0.9300 .
C20 C21 1.369(6) .
C20 H20 0.9300 .
C21 C22 1.375(6) .
C21 H21 0.9300 .
C22 C23 1.387(5) .
C22 H22 0.9300 .
C23 H23 0.9300 .
C24 C25 1.379(4) .
C24 C29 1.392(4) .
C25 C26 1.383(5) .
C25 H25 0.9300 .
C26 C27 1.357(5) .
C26 H26 0.9300 .
C27 C28 1.368(5) .
C27 H27 0.9300 .
C28 C29 1.372(4) .
C28 H28 0.9300 .
C29 H29 0.9300 .

loop_
_geom_torsion_atom_site_label_1
_geom_torsion_atom_site_label_2
_geom_torsion_atom_site_label_3
_geom_torsion_atom_site_label_4
_geom_torsion
_geom_torsion_site_symmetry_1
_geom_torsion_site_symmetry_2
_geom_torsion_site_symmetry_3
_geom_torsion_site_symmetry_4
C12 O2 C1 O1 6.6(4) . . . .
C12 O2 C1 C2 -172.6(2) . . . .
O1 C1 C2 C5 14.5(5) . . . .
O2 C1 C2 C5 -166.4(3) . . . .
O1 C1 C2 C3 -88.0(4) . . . .
O2 C1 C2 C3 91.1(4) . . . .
C1 C2 C3 C4 146.5(4) . . . .
C5 C2 C3 C4 24.7(3) . . . .
C2 C3 C4 C5 -24.4(3) . . . .
C1 C2 C5 C6 94.7(4) . . . .
C3 C2 C5 C6 -146.8(3) . . . .
C1 C2 C5 C4 -142.5(4) . . . .
C3 C2 C5 C4 -24.1(3) . . . .
C3 C4 C5 C6 144.8(4) . . . .
C3 C4 C5 C2 24.6(3) . . . .
C2 C5 C6 C7 -69.7(4) . . . .
C4 C5 C6 C7 -172.9(4) . . . .
C2 C5 C6 C11 111.4(4) . . . .
C4 C5 C6 C11 8.2(5) . . . .
C11 C6 C7 C8 2.1(5) . . . .
C5 C6 C7 C8 -176.8(3) . . . .
C6 C7 C8 C9 -0.8(6) . . . .
C7 C8 C9 C10 -0.2(5) . . . .
C7 C8 C9 Br1 178.0(3) . . . .
C8 C9 C10 C11 -0.3(5) . . . .
Br1 C9 C10 C11 -178.5(2) . . . .
C9 C10 C11 C6 1.8(5) . . . .
C7 C6 C11 C10 -2.7(5) . . . .
C5 C6 C11 C10 176.2(3) . . . .
C1 O2 C12 C17 -108.5(3) . . . .
C1 O2 C12 C13 76.5(3) . . . .
C17 C12 C13 C14 2.6(4) . . . .
O2 C12 C13 C14 177.4(2) . . . .
C17 C12 C13 C24 -176.6(3) . . . .
O2 C12 C13 C24 -1.9(4) . . . .
C12 C13 C14 C15 -2.9(4) . . . .
C24 C13 C14 C15 176.4(3) . . . .
C13 C14 C15 C16 0.7(5) . . . .
C14 C15 C16 C17 1.9(5) . . . .
C13 C12 C17 C16 -0.2(4) . . . .
O2 C12 C17 C16 -175.1(3) . . . .
C13 C12 C17 C18 179.3(3) . . . .
O2 C12 C17 C18 4.4(4) . . . .
C15 C16 C17 C12 -2.1(5) . . . .
C15 C16 C17 C18 178.4(3) . . . .
C12 C17 C18 C23 64.8(4) . . . .
C16 C17 C18 C23 -115.7(3) . . . .
C12 C17 C18 C19 -118.5(3) . . . .
C16 C17 C18 C19 61.0(4) . . . .
C23 C18 C19 C20 0.5(5) . . . .
C17 C18 C19 C20 -176.3(3) . . . .
C18 C19 C20 C21 0.1(5) . . . .
C19 C20 C21 C22 -0.2(5) . . . .
C20 C21 C22 C23 -0.2(6) . . . .
C19 C18 C23 C22 -0.9(5) . . . .
C17 C18 C23 C22 175.7(3) . . . .
C21 C22 C23 C18 0.8(6) . . . .
C14 C13 C24 C25 -124.4(3) . . . .
C12 C13 C24 C25 54.9(4) . . . .
C14 C13 C24 C29 53.8(4) . . . .
C12 C13 C24 C29 -127.0(3) . . . .
C29 C24 C25 C26 1.1(5) . . . .
C13 C24 C25 C26 179.3(3) . . . .
C24 C25 C26 C27 -0.3(5) . . . .
C25 C26 C27 C28 -1.2(5) . . . .
C26 C27 C28 C29 1.8(5) . . . .
C27 C28 C29 C24 -1.0(5) . . . .
C25 C24 C29 C28 -0.4(4) . . . .
C13 C24 C29 C28 -178.7(3) . . . .
